data_7249912
loop_
_publ_author_name
'O'Sullivan, Patrick'
'Previtali, Viola'
'Twamley, Brendan'
'Marmion, Celine J.'
'McDonald, Aidan R.'
'Rozas, Isabel'

_publ_section_title
;
 Platinum(ii) complexes of aryl guanidine-like derivatives as potential
 anticancer agents: between coordination and cyclometallation.
;
_journal_issue 5
_journal_name_full 'RSC advances'
_journal_page_first 3427
_journal_page_last 3438
_journal_paper_doi 10.1039/d5ra00310e
_journal_volume 15
_journal_year 2025
_chemical_absolute_configuration ad
_chemical_formula_moiety 'C11 H17 Cl2 N3 O Pt S'
_chemical_formula_sum 'C11 H17 Cl2 N3 O Pt S'
_chemical_formula_weight 505.32
_space_group_crystal_system orthorhombic
_space_group_IT_number 19
_space_group_name_Hall 'P 2ac 2ab'
_space_group_name_H-M_alt 'P 21 21 21'
_atom_sites_solution_hydrogens mixed
_audit_creation_method SHELXL-2014
_audit_update_record
;
2024-10-18 deposited with the CCDC.	2025-01-21 downloaded from the CCDC.
;
_cell_angle_alpha 90
_cell_angle_beta 90
_cell_angle_gamma 90
_cell_formula_units_Z 4
_cell_length_a 7.1928(4)
_cell_length_b 13.8777(8)
_cell_length_c 15.0416(9)
_cell_measurement_reflns_used 9426
_cell_measurement_temperature 100(2)
_cell_measurement_theta_max 30.03
_cell_measurement_theta_min 2.71
_cell_volume 1501.45(15)
_computing_cell_refinement 'SAINT+ Ver. 8.34A (Bruker-AXS, 2012)'
_computing_data_collection 'APEX2 Ver. 2012.12-10 (Bruker-AXS, 2012)'
_computing_data_reduction 'SAINT+ Ver. 8.34A (Bruker-AXS, 2012)'
_computing_molecular_graphics 'SHELXTL (Bruker-AXS, 2008-2013)'
_computing_publication_material 'SHELXTL (Bruker-AXS, 2008-2013)'
_computing_structure_refinement 'SHELXL-2014/5 (Sheldrick, 2014)'
_computing_structure_solution 'SHELXT-2014/4 (Sheldrick, 2014)'
_diffrn_ambient_temperature 100(2)
_diffrn_detector_area_resol_mean 8.258
_diffrn_measured_fraction_theta_full 1.000
_diffrn_measured_fraction_theta_max 1.000
_diffrn_measurement_device_type 'Bruker SMART APEX2 area detector'
_diffrn_measurement_method '\w and \f scans'
_diffrn_radiation_type MoK\a
_diffrn_radiation_wavelength 0.71073
_diffrn_reflns_av_R_equivalents 0.0433
_diffrn_reflns_av_unetI/netI 0.0244
_diffrn_reflns_Laue_measured_fraction_full 1.000
_diffrn_reflns_Laue_measured_fraction_max 1.000
_diffrn_reflns_limit_h_max 10
_diffrn_reflns_limit_h_min -10
_diffrn_reflns_limit_k_max 19
_diffrn_reflns_limit_k_min -18
_diffrn_reflns_limit_l_max 21
_diffrn_reflns_limit_l_min -21
_diffrn_reflns_number 50835
_diffrn_reflns_point_group_measured_fraction_full 1.000
_diffrn_reflns_point_group_measured_fraction_max 0.999
_diffrn_reflns_theta_full 25.242
_diffrn_reflns_theta_max 30.072
_diffrn_reflns_theta_min 1.997
_diffrn_source 'sealed tube'
_exptl_absorpt_coefficient_mu 9.835
_exptl_absorpt_correction_T_max 0.7460
_exptl_absorpt_correction_T_min 0.4700
_exptl_absorpt_correction_type multi-scan
_exptl_absorpt_process_details 'SADABS-2012/1 (Bruker, 2012)'
_exptl_crystal_colour yellow
_exptl_crystal_density_diffrn 2.235
_exptl_crystal_description block
_exptl_crystal_F_000 960
_exptl_crystal_size_max 0.150
_exptl_crystal_size_mid 0.080
_exptl_crystal_size_min 0.080
_refine_diff_density_max 1.123
_refine_diff_density_min -0.734
_refine_diff_density_rms 0.097
_refine_ls_abs_structure_details
;
 Flack x determined using 1747 quotients [(I+)-(I-)]/[(I+)+(I-)]
 (Parsons, Flack and Wagner, Acta Cryst. B69 (2013) 249-259).
;
_refine_ls_abs_structure_Flack -0.001(3)
_refine_ls_extinction_method none
_refine_ls_goodness_of_fit_ref 1.020
_refine_ls_hydrogen_treatment mixed
_refine_ls_matrix_type full
_refine_ls_number_parameters 178
_refine_ls_number_reflns 4405
_refine_ls_number_restraints 2
_refine_ls_restrained_S_all 1.020
_refine_ls_R_factor_all 0.0176
_refine_ls_R_factor_gt 0.0152
_refine_ls_shift/su_max 0.002
_refine_ls_shift/su_mean 0.000
_refine_ls_structure_factor_coef Fsqd
_refine_ls_weighting_details 'w=1/[\s^2^(Fo^2^)+(0.0126P)^2^] where P=(Fo^2^+2Fc^2^)/3'
_refine_ls_weighting_scheme calc
_refine_ls_wR_factor_gt 0.0309
_refine_ls_wR_factor_ref 0.0314
_reflns_Friedel_coverage 0.750
_reflns_Friedel_fraction_full 1.000
_reflns_Friedel_fraction_max 0.999
_reflns_number_gt 4177
_reflns_number_total 4405
_reflns_threshold_expression 'I > 2\s(I)'
_cod_data_source_file d5ra00310e2.cif
_cod_data_source_block tcd181
_cod_database_code 7249912
_shelx_space_group_comment
;
The symmetry employed for this shelxl refinement is uniquely defined
by the following loop, which should always be used as a source of
symmetry information in preference to the above space-group names.
They are only intended as comments.
;
_shelx_estimated_absorpt_t_min 0.320
_shelx_estimated_absorpt_t_max 0.507
_shelxl_version_number 2014-3

loop_
_space_group_symop_operation_xyz
'x, y, z'
'-x+1/2, -y, z+1/2'
'x+1/2, -y+1/2, -z'
'-x, y+1/2, -z+1/2'

loop_
_atom_site_label
_atom_site_type_symbol
_atom_site_fract_x
_atom_site_fract_y
_atom_site_fract_z
_atom_site_U_iso_or_equiv
_atom_site_adp_type
_atom_site_occupancy
_atom_site_site_symmetry_order
_atom_site_calc_flag
_atom_site_refinement_flags_posn
_atom_site_refinement_flags_adp
_atom_site_refinement_flags_occupancy
_atom_site_disorder_assembly
_atom_site_disorder_group
Pt1 Pt 0.35145(2) 0.50542(2) 0.09491(2) 0.01056(3) Uani 1 1 d . . . . .
Cl1 Cl 0.52197(16) 0.38220(7) 0.03108(8) 0.0180(2) Uani 1 1 d . . . . .
S1 S 0.52839(16) 0.61793(7) 0.03339(7) 0.0142(2) Uani 1 1 d . . . . .
N1 N 0.1863(5) 0.4032(2) 0.1504(2) 0.0130(7) Uani 1 1 d . . . . .
O1 O 0.4569(4) 0.66134(18) -0.04994(17) 0.0207(6) Uani 1 1 d . . . . .
Cl2 Cl 0.15659(18) 0.62151(6) 0.15349(7) 0.02031(19) Uani 1 1 d . . . . .
C2 C 0.0718(5) 0.3380(2) 0.0951(3) 0.0175(7) Uani 1 1 d . . . . .
H2A H 0.1499 0.2885 0.0660 0.021 Uiso 1 1 calc R U . . .
H2B H 0.0037 0.3745 0.0488 0.021 Uiso 1 1 calc R U . . .
C3 C -0.0631(5) 0.2920(3) 0.1612(3) 0.0162(7) Uani 1 1 d . . . . .
H3A H -0.1862 0.3238 0.1598 0.019 Uiso 1 1 calc R U . . .
H3B H -0.0788 0.2222 0.1497 0.019 Uiso 1 1 calc R U . . .
N4 N 0.0323(5) 0.3092(2) 0.2452(2) 0.0179(7) Uani 1 1 d D . . . .
H4 H -0.0256(10) 0.3093(2) 0.2973(8) 0.065(19) Uiso 1 1 d DR . . . .
C5 C 0.1576(5) 0.3807(2) 0.2341(2) 0.0130(6) Uani 1 1 d . . . . .
N6 N 0.2375(4) 0.4206(2) 0.3070(2) 0.0152(6) Uani 1 1 d D . . . .
H6 H 0.1993(7) 0.4101(3) 0.3632(9) 0.039(15) Uiso 1 1 d DR . . . .
C7 C 0.4026(5) 0.4779(2) 0.3091(2) 0.0131(7) Uani 1 1 d . . . . .
C8 C 0.4002(5) 0.5643(3) 0.3569(2) 0.0163(8) Uani 1 1 d . . . . .
H8A H 0.2915 0.5836 0.3880 0.020 Uiso 1 1 calc R U . . .
C9 C 0.5579(6) 0.6215(3) 0.3584(3) 0.0217(8) Uani 1 1 d . . . . .
H9A H 0.5563 0.6808 0.3898 0.026 Uiso 1 1 calc R U . . .
C10 C 0.7181(6) 0.5930(3) 0.3145(3) 0.0215(9) Uani 1 1 d . . . . .
H10A H 0.8257 0.6326 0.3154 0.026 Uiso 1 1 calc R U . . .
C11 C 0.7195(5) 0.5050(3) 0.2687(2) 0.0197(7) Uani 1 1 d . . . . .
H11A H 0.8293 0.4848 0.2389 0.024 Uiso 1 1 calc R U . . .
C12 C 0.5636(5) 0.4477(3) 0.2664(2) 0.0155(7) Uani 1 1 d . . . . .
H12A H 0.5661 0.3878 0.2358 0.019 Uiso 1 1 calc R U . . .
C13 C 0.5698(7) 0.7141(3) 0.1078(3) 0.0249(9) Uani 1 1 d . . . . .
H13A H 0.6524 0.7612 0.0797 0.037 Uiso 1 1 calc R U . . .
H13B H 0.6283 0.6892 0.1620 0.037 Uiso 1 1 calc R U . . .
H13C H 0.4516 0.7451 0.1230 0.037 Uiso 1 1 calc R U . . .
C14 C 0.7590(6) 0.5791(3) 0.0130(3) 0.0259(10) Uani 1 1 d . . . . .
H14A H 0.8326 0.6332 -0.0098 0.039 Uiso 1 1 calc R U . . .
H14B H 0.7578 0.5270 -0.0310 0.039 Uiso 1 1 calc R U . . .
H14C H 0.8143 0.5556 0.0684 0.039 Uiso 1 1 calc R U . . .

loop_
_atom_site_aniso_label
_atom_site_aniso_U_11
_atom_site_aniso_U_22
_atom_site_aniso_U_33
_atom_site_aniso_U_23
_atom_site_aniso_U_13
_atom_site_aniso_U_12
Pt1 0.01273(6) 0.00930(5) 0.00966(5) 0.00021(6) -0.00010(5) -0.00080(6)
Cl1 0.0199(6) 0.0155(4) 0.0186(6) -0.0033(4) 0.0047(5) 0.0013(4)
S1 0.0175(6) 0.0139(4) 0.0112(5) 0.0012(4) -0.0024(4) -0.0048(4)
N1 0.0137(18) 0.0124(14) 0.0129(15) -0.0007(12) -0.0003(13) -0.0038(12)
O1 0.0285(16) 0.0197(13) 0.0140(13) 0.0049(10) -0.0059(12) -0.0071(12)
Cl2 0.0198(5) 0.0153(4) 0.0259(5) -0.0036(3) 0.0019(5) 0.0044(4)
C2 0.0191(18) 0.0181(16) 0.0154(17) -0.0037(16) -0.0009(17) -0.0024(14)
C3 0.0139(18) 0.0152(17) 0.0196(19) -0.0002(14) 0.0018(16) -0.0024(14)
N4 0.0182(17) 0.0177(16) 0.0177(16) 0.0002(12) 0.0044(14) -0.0069(13)
C5 0.0124(16) 0.0110(14) 0.0155(17) 0.0010(12) 0.0016(15) 0.0008(15)
N6 0.0177(17) 0.0203(16) 0.0075(15) 0.0014(12) 0.0002(12) -0.0042(13)
C7 0.0125(16) 0.0147(17) 0.0121(15) 0.0021(12) 0.0004(12) -0.0015(12)
C8 0.020(2) 0.0182(17) 0.0106(17) 0.0010(14) 0.0001(14) 0.0032(13)
C9 0.031(2) 0.0183(19) 0.0159(19) -0.0020(15) -0.0016(18) -0.0023(17)
C10 0.022(2) 0.025(2) 0.017(2) 0.0040(16) -0.0076(16) -0.0101(16)
C11 0.0153(15) 0.0252(19) 0.0186(16) 0.003(2) -0.0005(12) 0.0034(19)
C12 0.0207(19) 0.0151(17) 0.0108(17) 0.0008(13) -0.0038(15) 0.0013(15)
C13 0.038(2) 0.0182(18) 0.019(2) -0.0029(15) -0.0028(19) -0.0125(17)
C14 0.016(2) 0.029(2) 0.032(3) -0.0001(18) 0.0040(18) -0.0056(17)

loop_
_atom_type_symbol
_atom_type_description
_atom_type_scat_dispersion_real
_atom_type_scat_dispersion_imag
_atom_type_scat_source
C C 0.0033 0.0016 'International Tables Vol C Tables 4.2.6.8 and 6.1.1.4'
H H 0.0000 0.0000 'International Tables Vol C Tables 4.2.6.8 and 6.1.1.4'
Cl Cl 0.1484 0.1585 'International Tables Vol C Tables 4.2.6.8 and 6.1.1.4'
N N 0.0061 0.0033 'International Tables Vol C Tables 4.2.6.8 and 6.1.1.4'
O O 0.0106 0.0060 'International Tables Vol C Tables 4.2.6.8 and 6.1.1.4'
Pt Pt -1.7033 8.3905 'International Tables Vol C Tables 4.2.6.8 and 6.1.1.4'
S S 0.1246 0.1234 'International Tables Vol C Tables 4.2.6.8 and 6.1.1.4'

loop_
_geom_angle_atom_site_label_1
_geom_angle_atom_site_label_2
_geom_angle_atom_site_label_3
_geom_angle
_geom_angle_site_symmetry_1
_geom_angle_site_symmetry_3
_geom_angle_publ_flag
N1 Pt1 S1 179.19(10) . . ?
N1 Pt1 Cl2 88.59(9) . . ?
S1 Pt1 Cl2 90.94(4) . . ?
N1 Pt1 Cl1 87.96(9) . . ?
S1 Pt1 Cl1 92.46(3) . . ?
Cl2 Pt1 Cl1 174.65(4) . . ?
O1 S1 C13 106.69(18) . . ?
O1 S1 C14 107.6(2) . . ?
C13 S1 C14 100.5(2) . . ?
O1 S1 Pt1 116.11(12) . . ?
C13 S1 Pt1 111.36(15) . . ?
C14 S1 Pt1 113.33(15) . . ?
C5 N1 C2 107.8(3) . . ?
C5 N1 Pt1 130.7(3) . . ?
C2 N1 Pt1 121.5(2) . . ?
N1 C2 C3 104.1(3) . . ?
N1 C2 H2A 110.9 . . ?
C3 C2 H2A 110.9 . . ?
N1 C2 H2B 110.9 . . ?
C3 C2 H2B 110.9 . . ?
H2A C2 H2B 109.0 . . ?
N4 C3 C2 101.3(3) . . ?
N4 C3 H3A 111.5 . . ?
C2 C3 H3A 111.5 . . ?
N4 C3 H3B 111.5 . . ?
C2 C3 H3B 111.5 . . ?
H3A C3 H3B 109.3 . . ?
C5 N4 C3 109.1(3) . . ?
C5 N4 H4 114.8 . . ?
C3 N4 H4 123.0 . . ?
N1 C5 N4 113.4(3) . . ?
N1 C5 N6 127.7(3) . . ?
N4 C5 N6 118.9(3) . . ?
C5 N6 C7 126.6(3) . . ?
C5 N6 H6 124.3 . . ?
C7 N6 H6 108.8 . . ?
C12 C7 C8 120.4(3) . . ?
C12 C7 N6 121.0(3) . . ?
C8 C7 N6 118.5(3) . . ?
C9 C8 C7 119.3(3) . . ?
C9 C8 H8A 120.3 . . ?
C7 C8 H8A 120.3 . . ?
C8 C9 C10 120.7(3) . . ?
C8 C9 H9A 119.7 . . ?
C10 C9 H9A 119.7 . . ?
C9 C10 C11 119.3(3) . . ?
C9 C10 H10A 120.4 . . ?
C11 C10 H10A 120.4 . . ?
C12 C11 C10 120.7(3) . . ?
C12 C11 H11A 119.7 . . ?
C10 C11 H11A 119.7 . . ?
C11 C12 C7 119.6(3) . . ?
C11 C12 H12A 120.2 . . ?
C7 C12 H12A 120.2 . . ?
S1 C13 H13A 109.5 . . ?
S1 C13 H13B 109.5 . . ?
H13A C13 H13B 109.5 . . ?
S1 C13 H13C 109.5 . . ?
H13A C13 H13C 109.5 . . ?
H13B C13 H13C 109.5 . . ?
S1 C14 H14A 109.5 . . ?
S1 C14 H14B 109.5 . . ?
H14A C14 H14B 109.5 . . ?
S1 C14 H14C 109.5 . . ?
H14A C14 H14C 109.5 . . ?
H14B C14 H14C 109.5 . . ?

loop_
_geom_bond_atom_site_label_1
_geom_bond_atom_site_label_2
_geom_bond_distance
_geom_bond_site_symmetry_2
_geom_bond_publ_flag
Pt1 N1 2.029(3) . ?
Pt1 S1 2.2168(10) . ?
Pt1 Cl2 2.3101(10) . ?
Pt1 Cl1 2.3130(10) . ?
S1 O1 1.483(3) . ?
S1 C13 1.767(4) . ?
S1 C14 1.771(4) . ?
N1 C5 1.315(5) . ?
N1 C2 1.480(5) . ?
C2 C3 1.530(5) . ?
C2 H2A 0.9900 . ?
C2 H2B 0.9900 . ?
C3 N4 1.457(5) . ?
C3 H3A 0.9900 . ?
C3 H3B 0.9900 . ?
N4 C5 1.352(4) . ?
N4 H4 0.887(13) . ?
C5 N6 1.355(4) . ?
N6 C7 1.429(4) . ?
N6 H6 0.900(13) . ?
C7 C12 1.388(5) . ?
C7 C8 1.399(5) . ?
C8 C9 1.384(5) . ?
C8 H8A 0.9500 . ?
C9 C10 1.385(6) . ?
C9 H9A 0.9500 . ?
C10 C11 1.401(6) . ?
C10 H10A 0.9500 . ?
C11 C12 1.375(5) . ?
C11 H11A 0.9500 . ?
C12 H12A 0.9500 . ?
C13 H13A 0.9800 . ?
C13 H13B 0.9800 . ?
C13 H13C 0.9800 . ?
C14 H14A 0.9800 . ?
C14 H14B 0.9800 . ?
C14 H14C 0.9800 . ?

loop_
_geom_hbond_atom_site_label_D
_geom_hbond_atom_site_label_H
_geom_hbond_atom_site_label_A
_geom_hbond_distance_DH
_geom_hbond_distance_HA
_geom_hbond_distance_DA
_geom_hbond_angle_DHA
_geom_hbond_site_symmetry_A
N4 H4 O1 0.89 2.39 3.109(4) 139 2_565
N6 H6 O1 0.90 1.99 2.807(4) 151 2_565
C13 H13A O1 0.98 2.48 3.391(5) 155 3_565
C13 H13C Cl2 0.98 2.77 3.310(5) 116 .

loop_
_geom_torsion_atom_site_label_1
_geom_torsion_atom_site_label_2
_geom_torsion_atom_site_label_3
_geom_torsion_atom_site_label_4
_geom_torsion
_geom_torsion_site_symmetry_1
_geom_torsion_site_symmetry_2
_geom_torsion_site_symmetry_3
_geom_torsion_site_symmetry_4
_geom_torsion_publ_flag
C5 N1 C2 C3 13.8(4) . . . . ?
Pt1 N1 C2 C3 -166.3(2) . . . . ?
N1 C2 C3 N4 -19.3(4) . . . . ?
C2 C3 N4 C5 19.2(4) . . . . ?
C2 N1 C5 N4 -1.8(4) . . . . ?
Pt1 N1 C5 N4 178.3(3) . . . . ?
C2 N1 C5 N6 178.3(4) . . . . ?
Pt1 N1 C5 N6 -1.6(6) . . . . ?
C3 N4 C5 N1 -11.9(4) . . . . ?
C3 N4 C5 N6 168.0(3) . . . . ?
N1 C5 N6 C7 -17.1(6) . . . . ?
N4 C5 N6 C7 163.0(3) . . . . ?
C5 N6 C7 C12 -49.1(5) . . . . ?
C5 N6 C7 C8 132.4(4) . . . . ?
C12 C7 C8 C9 2.5(5) . . . . ?
N6 C7 C8 C9 -178.9(3) . . . . ?
C7 C8 C9 C10 -1.2(6) . . . . ?
C8 C9 C10 C11 -0.4(6) . . . . ?
C9 C10 C11 C12 0.6(6) . . . . ?
C10 C11 C12 C7 0.7(5) . . . . ?
C8 C7 C12 C11 -2.3(5) . . . . ?
N6 C7 C12 C11 179.2(3) . . . . ?
